data_4109084
loop_
_publ_author_name
'Hiroshi Naka'
'Masanobu Uchiyama'
'Yotaro Matsumoto'
'Andrew E. H. Wheatley'
'Mary McPartlin'
'James V. Morey'
'Yoshinori Kondo'

_publ_section_title
;
 An Aluminum Ate Base: Its Design, Structure, Function, and Reaction
 Mechanism
;
_journal_name_full 'Journal of the American Chemical Society'
_journal_page_first 1921
_journal_page_last 1930
_journal_paper_doi 10.1021/ja064601n
_journal_volume 129
_journal_year 2007
_chemical_formula_moiety 'C25 H53 Al Li N O'
_chemical_formula_sum 'C25 H53 Al Li N O'
_chemical_formula_weight 417.60
_chemical_name_systematic
; 
 ? 
;
_space_group_IT_number 19
_symmetry_cell_setting orthorhombic
_symmetry_space_group_name_Hall 'P 2ac 2ab'
_symmetry_space_group_name_H-M 'P 21 21 21'
_atom_sites_solution_hydrogens geom
_atom_sites_solution_primary direct
_atom_sites_solution_secondary difmap
_audit_creation_method SHELXL-97
_cell_angle_alpha 90.00
_cell_angle_beta 90.00
_cell_angle_gamma 90.00
_cell_formula_units_Z 4
_cell_length_a 11.572(2)
_cell_length_b 12.151(2)
_cell_length_c 19.709(4)
_cell_measurement_reflns_used 21962
_cell_measurement_temperature 180(2)
_cell_measurement_theta_max 27.48
_cell_measurement_theta_min 1.02
_cell_volume 2771.3(9)
_computing_cell_refinement 'HKL Scalepack (Otwinowski & Minor 1997)'
_computing_data_collection 'Collect (Nonius B.V. 1998)'
_computing_data_reduction
;
 HKL Denzo and Scalepack (Otwinowski & Minor 1997)
;
_computing_publication_material 'SHELXL-97 (Sheldrick 1997)'
_computing_structure_refinement 'SHELXL-97 (Sheldrick 1997)'
_computing_structure_solution 'SIR-92 (Altomare et al. 1994)'
_diffrn_ambient_temperature 180(2)
_diffrn_measured_fraction_theta_full 0.994
_diffrn_measured_fraction_theta_max 0.994
_diffrn_measurement_device_type 'Nonius Kappa CCD'
_diffrn_measurement_method 'Thin slice \w and \f scans'
_diffrn_radiation_source 'fine-focus sealed tube'
_diffrn_radiation_type MoK\a
_diffrn_radiation_wavelength 0.71073
_diffrn_reflns_av_R_equivalents 0.0445
_diffrn_reflns_av_sigmaI/netI 0.0514
_diffrn_reflns_limit_h_max 14
_diffrn_reflns_limit_h_min -14
_diffrn_reflns_limit_k_max 15
_diffrn_reflns_limit_k_min -13
_diffrn_reflns_limit_l_max 25
_diffrn_reflns_limit_l_min -25
_diffrn_reflns_number 20799
_diffrn_reflns_theta_full 27.48
_diffrn_reflns_theta_max 27.48
_diffrn_reflns_theta_min 3.53
_exptl_absorpt_coefficient_mu 0.087
_exptl_absorpt_correction_T_max 0.982
_exptl_absorpt_correction_T_min 0.887
_exptl_absorpt_correction_type multi-scan
_exptl_absorpt_process_details
;
multi-scan from symmetry-related measurements 
 Sortav (Blessing 1995)
;
_exptl_crystal_colour colourless
_exptl_crystal_density_diffrn 1.001
_exptl_crystal_description Block
_exptl_crystal_F_000 936
_exptl_crystal_size_max 0.32
_exptl_crystal_size_mid 0.30
_exptl_crystal_size_min 0.23
_refine_diff_density_max 0.196
_refine_diff_density_min -0.153
_refine_diff_density_rms 0.035
_refine_ls_abs_structure_details 'Flack H D (1983), Acta Cryst. A39, 876-881'
_refine_ls_abs_structure_Flack 0.18(17)
_refine_ls_extinction_method none
_refine_ls_goodness_of_fit_ref 1.032
_refine_ls_hydrogen_treatment constr
_refine_ls_matrix_type full
_refine_ls_number_parameters 262
_refine_ls_number_reflns 6291
_refine_ls_number_restraints 0
_refine_ls_restrained_S_all 1.032
_refine_ls_R_factor_all 0.0731
_refine_ls_R_factor_gt 0.0494
_refine_ls_shift/su_max 0.000
_refine_ls_shift/su_mean 0.000
_refine_ls_structure_factor_coef Fsqd
_refine_ls_weighting_details 'calc w=1/[\s^2^(Fo^2^)+(0.0513P)^2^+0.6311P] where P=(Fo^2^+2Fc^2^)/3'
_refine_ls_weighting_scheme calc
_refine_ls_wR_factor_gt 0.1092
_refine_ls_wR_factor_ref 0.1208
_reflns_number_gt 4913
_reflns_number_total 6291
_reflns_threshold_expression >2sigma(I)
_cod_data_source_file ja064601nsi20060629_011800.cif
_cod_data_source_block compound1-THF
_cod_database_code 4109084

loop_
_symmetry_equiv_pos_as_xyz
'x, y, z'
'-x+1/2, -y, z+1/2'
'-x, y+1/2, -z+1/2'
'x+1/2, -y+1/2, -z'

loop_
_atom_site_label
_atom_site_type_symbol
_atom_site_fract_x
_atom_site_fract_y
_atom_site_fract_z
_atom_site_U_iso_or_equiv
_atom_site_adp_type
_atom_site_occupancy
_atom_site_symmetry_multiplicity
_atom_site_calc_flag
_atom_site_refinement_flags
_atom_site_disorder_assembly
_atom_site_disorder_group
Al1 Al -0.76171(5) -0.45483(5) -0.04818(3) 0.03088(14) Uani 1 1 d . . .
N1 N -0.77375(13) -0.42391(13) 0.05071(8) 0.0300(3) Uani 1 1 d . B .
O1 O -1.06301(12) -0.53427(16) 0.09364(8) 0.0508(4) Uani 1 1 d . . .
C18 C -0.71846(19) -0.32293(18) -0.10528(10) 0.0381(5) Uani 1 1 d . B .
H18A H -0.7537 -0.2569 -0.0844 0.046 Uiso 1 1 calc R . .
H18B H -0.6336 -0.3137 -0.1029 0.046 Uiso 1 1 calc R . .
C19 C -0.7535(2) -0.32568(18) -0.18050(10) 0.0412(5) Uani 1 1 d . . .
H19 H -0.7468 -0.4035 -0.1965 0.049 Uiso 1 1 calc R B .
C15 C -0.9532(2) -0.56604(19) -0.13587(11) 0.0442(5) Uani 1 1 d . . .
H15 H -0.9015 -0.5311 -0.1703 0.053 Uiso 1 1 calc R A 1
C7 C -0.79073(17) -0.30591(18) 0.07143(10) 0.0368(5) Uani 1 1 d . . .
C14 C -0.92657(18) -0.51346(18) -0.06612(11) 0.0408(5) Uani 1 1 d . B 1
H14A H -0.9441 -0.5689 -0.0308 0.061 Uiso 1 1 calc R B 2
H14B H -0.9811 -0.4516 -0.0595 0.061 Uiso 1 1 calc R B 2
C9 C -0.8945(2) -0.2609(2) 0.03172(12) 0.0471(6) Uani 1 1 d . B .
H9A H -0.9622 -0.3074 0.0401 0.071 Uiso 1 1 calc R . .
H9B H -0.8766 -0.2609 -0.0169 0.071 Uiso 1 1 calc R . .
H9C H -0.9110 -0.1855 0.0466 0.071 Uiso 1 1 calc R . .
C4 C -0.7364(2) -0.4719(2) 0.17354(10) 0.0483(6) Uani 1 1 d . B .
H4A H -0.8137 -0.5038 0.1823 0.058 Uiso 1 1 calc R . .
H4B H -0.6805 -0.5110 0.2029 0.058 Uiso 1 1 calc R . .
C1 C -0.70419(17) -0.4935(2) 0.09883(10) 0.0405(5) Uani 1 1 d . . .
C11 C -0.52103(19) -0.5523(2) -0.09056(12) 0.0475(5) Uani 1 1 d . . .
H11 H -0.5004 -0.4859 -0.0631 0.057 Uiso 1 1 calc R B .
C10 C -0.65243(18) -0.57093(19) -0.08337(12) 0.0412(5) Uani 1 1 d . B .
H10A H -0.6623 -0.6361 -0.0538 0.049 Uiso 1 1 calc R . .
H10B H -0.6810 -0.5923 -0.1288 0.049 Uiso 1 1 calc R . .
C21 C -0.6746(3) -0.2548(2) -0.22545(12) 0.0569(7) Uani 1 1 d . B .
H21A H -0.5940 -0.2767 -0.2185 0.085 Uiso 1 1 calc R . .
H21B H -0.6840 -0.1771 -0.2133 0.085 Uiso 1 1 calc R . .
H21C H -0.6956 -0.2653 -0.2732 0.085 Uiso 1 1 calc R . .
C20 C -0.8785(2) -0.2902(2) -0.19006(13) 0.0550(7) Uani 1 1 d . B .
H20A H -0.9284 -0.3337 -0.1602 0.082 Uiso 1 1 calc R . .
H20B H -0.9014 -0.3020 -0.2374 0.082 Uiso 1 1 calc R . .
H20C H -0.8862 -0.2120 -0.1788 0.082 Uiso 1 1 calc R . .
C22 C -1.0745(2) -0.5565(3) 0.16503(13) 0.0598(7) Uani 1 1 d . B .
H22A H -1.0559 -0.4899 0.1918 0.072 Uiso 1 1 calc R . .
H22B H -1.0212 -0.6162 0.1788 0.072 Uiso 1 1 calc R . .
C5 C -0.7384(2) -0.3535(2) 0.19360(11) 0.0535(6) Uani 1 1 d . . .
H5A H -0.6603 -0.3210 0.1889 0.064 Uiso 1 1 calc R B .
H5B H -0.7633 -0.3460 0.2414 0.064 Uiso 1 1 calc R . .
C6 C -0.8227(2) -0.2950(2) 0.14721(11) 0.0502(6) Uani 1 1 d . B .
H6A H -0.8250 -0.2160 0.1594 0.060 Uiso 1 1 calc R . .
H6B H -0.9010 -0.3257 0.1544 0.060 Uiso 1 1 calc R . .
C3 C -0.7337(2) -0.61440(19) 0.08492(12) 0.0543(6) Uani 1 1 d . B .
H3A H -0.8172 -0.6255 0.0900 0.081 Uiso 1 1 calc R . .
H3B H -0.6925 -0.6614 0.1173 0.081 Uiso 1 1 calc R . .
H3C H -0.7103 -0.6336 0.0386 0.081 Uiso 1 1 calc R . .
C25 C -1.1722(2) -0.5564(3) 0.06065(15) 0.0678(8) Uani 1 1 d . B .
H25A H -1.1728 -0.6310 0.0405 0.081 Uiso 1 1 calc R . .
H25B H -1.1876 -0.5018 0.0245 0.081 Uiso 1 1 calc R . .
C8 C -0.6854(2) -0.2314(2) 0.05742(12) 0.0494(6) Uani 1 1 d . B .
H8A H -0.6183 -0.2592 0.0825 0.074 Uiso 1 1 calc R . .
H8B H -0.7026 -0.1561 0.0722 0.074 Uiso 1 1 calc R . .
H8C H -0.6683 -0.2315 0.0087 0.074 Uiso 1 1 calc R . .
C17 C -0.9274(2) -0.6882(2) -0.13465(14) 0.0566(7) Uani 1 1 d . B .
H17A H -0.8478 -0.6999 -0.1194 0.085 Uiso 1 1 calc R . .
H17B H -0.9370 -0.7186 -0.1803 0.085 Uiso 1 1 calc R . .
H17C H -0.9808 -0.7250 -0.1035 0.085 Uiso 1 1 calc R . .
C2 C -0.57278(19) -0.4786(3) 0.09054(12) 0.0567(7) Uani 1 1 d . B .
H2A H -0.5522 -0.4017 0.0992 0.085 Uiso 1 1 calc R . .
H2B H -0.5502 -0.4985 0.0442 0.085 Uiso 1 1 calc R . .
H2C H -0.5323 -0.5262 0.1229 0.085 Uiso 1 1 calc R . .
C24 C -1.2595(2) -0.5474(3) 0.11590(17) 0.0746(8) Uani 1 1 d . . .
H24A H -1.3286 -0.5926 0.1057 0.090 Uiso 1 1 calc R B .
H24B H -1.2836 -0.4700 0.1226 0.090 Uiso 1 1 calc R . .
C16 C -1.0789(2) -0.5487(3) -0.15869(16) 0.0729(9) Uani 1 1 d . B .
H16A H -1.0968 -0.4699 -0.1586 0.109 Uiso 1 1 calc R . .
H16B H -1.1310 -0.5871 -0.1275 0.109 Uiso 1 1 calc R . .
H16C H -1.0890 -0.5781 -0.2046 0.109 Uiso 1 1 calc R . .
C13 C -0.4863(3) -0.5298(3) -0.16328(15) 0.0783(9) Uani 1 1 d . B .
H13A H -0.5308 -0.4673 -0.1808 0.117 Uiso 1 1 calc R . .
H13B H -0.5021 -0.5951 -0.1910 0.117 Uiso 1 1 calc R . .
H13C H -0.4036 -0.5126 -0.1652 0.117 Uiso 1 1 calc R . .
C23 C -1.1973(3) -0.5903(3) 0.17698(16) 0.0785(10) Uani 1 1 d . B .
H23A H -1.2041 -0.6714 0.1802 0.094 Uiso 1 1 calc R . .
H23B H -1.2279 -0.5569 0.2191 0.094 Uiso 1 1 calc R . .
Li1 Li -0.9331(3) -0.4841(4) 0.0469(2) 0.0490(10) Uani 1 1 d . B .
C12 C -0.4495(3) -0.6489(3) -0.06375(19) 0.0808(10) Uani 1 1 d . B .
H12A H -0.3671 -0.6323 -0.0689 0.121 Uiso 1 1 calc R . .
H12B H -0.4684 -0.7154 -0.0896 0.121 Uiso 1 1 calc R . .
H12C H -0.4673 -0.6607 -0.0157 0.121 Uiso 1 1 calc R . .

loop_
_atom_site_aniso_label
_atom_site_aniso_U_11
_atom_site_aniso_U_22
_atom_site_aniso_U_33
_atom_site_aniso_U_23
_atom_site_aniso_U_13
_atom_site_aniso_U_12
Al1 0.0337(3) 0.0312(3) 0.0277(3) -0.0026(2) 0.0013(2) -0.0010(3)
N1 0.0299(7) 0.0326(8) 0.0275(8) -0.0015(6) -0.0004(7) 0.0007(6)
O1 0.0368(8) 0.0703(12) 0.0452(9) 0.0030(9) 0.0023(6) -0.0113(8)
C18 0.0474(12) 0.0368(12) 0.0300(10) 0.0000(9) 0.0019(9) -0.0054(9)
C19 0.0576(13) 0.0342(11) 0.0318(10) 0.0015(8) -0.0009(10) -0.0008(11)
C15 0.0488(13) 0.0437(14) 0.0402(12) -0.0095(10) -0.0043(10) -0.0062(10)
C7 0.0405(11) 0.0375(12) 0.0323(10) -0.0060(9) 0.0013(8) -0.0020(9)
C14 0.0426(11) 0.0423(13) 0.0375(12) -0.0084(10) 0.0005(9) -0.0025(9)
C14' 0.0426(11) 0.0423(13) 0.0375(12) -0.0084(10) 0.0005(9) -0.0025(9)
C9 0.0509(13) 0.0431(14) 0.0475(13) -0.0035(11) 0.0016(10) 0.0142(11)
C4 0.0452(12) 0.0681(17) 0.0317(10) 0.0058(10) -0.0028(9) 0.0000(13)
C1 0.0357(11) 0.0523(14) 0.0336(11) 0.0049(10) -0.0015(8) 0.0012(9)
C11 0.0446(12) 0.0448(14) 0.0530(14) -0.0114(12) 0.0085(10) 0.0026(11)
C10 0.0428(11) 0.0383(14) 0.0424(12) -0.0061(10) 0.0074(9) -0.0005(9)
C21 0.0808(18) 0.0530(17) 0.0371(12) 0.0068(11) 0.0072(12) -0.0070(14)
C20 0.0658(16) 0.0498(16) 0.0493(14) 0.0046(12) -0.0114(12) 0.0064(13)
C22 0.0536(14) 0.081(2) 0.0447(14) 0.0025(14) 0.0073(11) -0.0052(14)
C5 0.0591(15) 0.0747(17) 0.0267(10) -0.0061(10) 0.0018(11) -0.0105(14)
C6 0.0621(15) 0.0519(16) 0.0366(12) -0.0133(11) 0.0073(11) -0.0014(12)
C3 0.0724(16) 0.0409(13) 0.0496(13) 0.0107(11) 0.0017(13) 0.0091(13)
C25 0.0415(12) 0.094(2) 0.0681(18) 0.0191(17) -0.0111(12) -0.0148(14)
C8 0.0598(14) 0.0470(14) 0.0414(12) -0.0051(11) -0.0034(11) -0.0176(11)
C17 0.0568(15) 0.0495(16) 0.0633(16) -0.0152(13) -0.0023(13) -0.0084(12)
C2 0.0355(11) 0.087(2) 0.0477(14) 0.0072(14) -0.0038(10) 0.0087(12)
C24 0.0378(13) 0.0677(18) 0.118(3) 0.0046(18) 0.0110(15) -0.0049(14)
C16 0.0656(17) 0.076(2) 0.0770(19) -0.0261(18) -0.0296(15) 0.0050(16)
C13 0.0626(17) 0.106(3) 0.0667(18) 0.0008(19) 0.0257(14) 0.0038(18)
C23 0.0667(18) 0.102(3) 0.0669(19) 0.0021(18) 0.0180(15) -0.0301(18)
Li1 0.0357(17) 0.070(3) 0.041(2) -0.006(2) 0.0035(16) -0.0111(17)
C12 0.0660(18) 0.082(2) 0.095(2) 0.005(2) -0.0078(17) 0.0204(16)

loop_
_atom_type_symbol
_atom_type_description
_atom_type_scat_dispersion_real
_atom_type_scat_dispersion_imag
_atom_type_scat_source
C C 0.0033 0.0016 'International Tables Vol C Tables 4.2.6.8 and 6.1.1.4'
H H 0.0000 0.0000 'International Tables Vol C Tables 4.2.6.8 and 6.1.1.4'
Li Li -0.0003 0.0001 'International Tables Vol C Tables 4.2.6.8 and 6.1.1.4'
N N 0.0061 0.0033 'International Tables Vol C Tables 4.2.6.8 and 6.1.1.4'
O O 0.0106 0.0060 'International Tables Vol C Tables 4.2.6.8 and 6.1.1.4'
Al Al 0.0645 0.0514 'International Tables Vol C Tables 4.2.6.8 and 6.1.1.4'

loop_
_geom_angle_atom_site_label_1
_geom_angle_atom_site_label_2
_geom_angle_atom_site_label_3
_geom_angle
N1 Al1 C10 120.84(8)
N1 Al1 C18 114.39(8)
C10 Al1 C18 101.99(9)
N1 Al1 C14 99.67(8)
C10 Al1 C14 106.19(9)
C18 Al1 C14 113.99(9)
N1 Al1 Li1 46.11(9)
C10 Al1 Li1 126.55(12)
C18 Al1 Li1 131.31(11)
C14 Al1 Li1 53.62(10)
C7 N1 C1 115.77(16)
C7 N1 Li1 103.89(17)
C1 N1 Li1 108.28(17)
C7 N1 Al1 117.08(12)
C1 N1 Al1 118.29(12)
Li1 N1 Al1 87.64(13)
C22 O1 C25 108.88(18)
C22 O1 Li1 128.22(18)
C25 O1 Li1 122.89(19)
C19 C18 Al1 117.03(14)
C19 C18 H18A 108.0
Al1 C18 H18A 108.0
C19 C18 H18B 108.0
Al1 C18 H18B 108.0
H18A C18 H18B 107.3
C20 C19 C21 109.5(2)
C20 C19 C18 111.35(19)
C21 C19 C18 112.77(19)
C20 C19 H19 107.7
C21 C19 H19 107.7
C18 C19 H19 107.7
C17 C15 C16 109.0(2)
C17 C15 C14 110.57(19)
C16 C15 C14 113.1(2)
C17 C15 H15 108.0
C16 C15 H15 108.0
C14 C15 H15 108.0
N1 C7 C9 107.69(17)
N1 C7 C8 114.05(17)
C9 C7 C8 108.52(18)
N1 C7 C6 112.07(18)
C9 C7 C6 105.98(18)
C8 C7 C6 108.16(18)
C15 C14 Al1 118.58(15)
C15 C14 Li1 159.32(19)
Al1 C14 Li1 78.91(11)
C7 C9 H9A 109.5
C7 C9 H9B 109.5
H9A C9 H9B 109.5
C7 C9 H9C 109.5
H9A C9 H9C 109.5
H9B C9 H9C 109.5
C5 C4 C1 114.90(19)
C5 C4 H4A 108.5
C1 C4 H4A 108.5
C5 C4 H4B 108.5
C1 C4 H4B 108.5
H4A C4 H4B 107.5
N1 C1 C3 107.86(17)
N1 C1 C2 113.30(18)
C3 C1 C2 108.3(2)
N1 C1 C4 112.14(17)
C3 C1 C4 106.28(18)
C2 C1 C4 108.69(18)
C13 C11 C12 108.8(2)
C13 C11 C10 112.0(2)
C12 C11 C10 112.8(2)
C13 C11 H11 107.7
C12 C11 H11 107.7
C10 C11 H11 107.7
C11 C10 Al1 123.10(16)
C11 C10 H10A 106.6
Al1 C10 H10A 106.6
C11 C10 H10B 106.6
Al1 C10 H10B 106.6
H10A C10 H10B 106.5
C19 C21 H21A 109.5
C19 C21 H21B 109.5
H21A C21 H21B 109.5
C19 C21 H21C 109.5
H21A C21 H21C 109.5
H21B C21 H21C 109.5
C19 C20 H20A 109.5
C19 C20 H20B 109.5
H20A C20 H20B 109.5
C19 C20 H20C 109.5
H20A C20 H20C 109.5
H20B C20 H20C 109.5
O1 C22 C23 107.1(2)
O1 C22 H22A 110.3
C23 C22 H22A 110.3
O1 C22 H22B 110.3
C23 C22 H22B 110.3
H22A C22 H22B 108.6
C4 C5 C6 107.60(19)
C4 C5 H5A 110.2
C6 C5 H5A 110.2
C4 C5 H5B 110.2
C6 C5 H5B 110.2
H5A C5 H5B 108.5
C5 C6 C7 112.93(19)
C5 C6 H6A 109.0
C7 C6 H6A 109.0
C5 C6 H6B 109.0
C7 C6 H6B 109.0
H6A C6 H6B 107.8
C1 C3 H3A 109.5
C1 C3 H3B 109.5
H3A C3 H3B 109.5
C1 C3 H3C 109.5
H3A C3 H3C 109.5
H3B C3 H3C 109.5
O1 C25 C24 104.5(2)
O1 C25 H25A 110.9
C24 C25 H25A 110.9
O1 C25 H25B 110.9
C24 C25 H25B 110.9
H25A C25 H25B 108.9
C7 C8 H8A 109.5
C7 C8 H8B 109.5
H8A C8 H8B 109.5
C7 C8 H8C 109.5
H8A C8 H8C 109.5
H8B C8 H8C 109.5
C15 C17 H17A 109.5
C15 C17 H17B 109.5
H17A C17 H17B 109.5
C15 C17 H17C 109.5
H17A C17 H17C 109.5
H17B C17 H17C 109.5
C1 C2 H2A 109.5
C1 C2 H2B 109.5
H2A C2 H2B 109.5
C1 C2 H2C 109.5
H2A C2 H2C 109.5
H2B C2 H2C 109.5
C25 C24 C23 103.7(2)
C25 C24 H24A 111.0
C23 C24 H24A 111.0
C25 C24 H24B 111.0
C23 C24 H24B 111.0
H24A C24 H24B 109.0
C15 C16 H16A 109.5
C15 C16 H16B 109.5
H16A C16 H16B 109.5
C15 C16 H16C 109.5
H16A C16 H16C 109.5
H16B C16 H16C 109.5
C11 C13 H13A 109.5
C11 C13 H13B 109.5
H13A C13 H13B 109.5
C11 C13 H13C 109.5
H13A C13 H13C 109.5
H13B C13 H13C 109.5
C24 C23 C22 103.5(2)
C24 C23 H23A 111.1
C22 C23 H23A 111.1
C24 C23 H23B 111.1
C22 C23 H23B 111.1
H23A C23 H23B 109.0
O1 Li1 N1 148.3(2)
O1 Li1 C14 117.54(19)
N1 Li1 C14 93.67(16)
O1 Li1 Al1 163.6(2)
N1 Li1 Al1 46.25(9)
C14 Li1 Al1 47.47(9)
C11 C12 H12A 109.5
C11 C12 H12B 109.5
H12A C12 H12B 109.5
C11 C12 H12C 109.5
H12A C12 H12C 109.5
H12B C12 H12C 109.5

loop_
_geom_bond_atom_site_label_1
_geom_bond_atom_site_label_2
_geom_bond_distance
Al1 N1 1.9900(16)
Al1 C10 2.017(2)
Al1 C18 2.021(2)
Al1 C14 2.067(2)
Al1 Li1 2.752(4)
N1 C7 1.504(3)
N1 C1 1.504(3)
N1 Li1 1.985(4)
O1 C22 1.439(3)
O1 C25 1.446(3)
O1 Li1 1.865(4)
C18 C19 1.537(3)
C18 H18A 0.9900
C18 H18B 0.9900
C19 C20 1.521(3)
C19 C21 1.537(3)
C19 H19 1.0000
C15 C17 1.514(4)
C15 C16 1.536(4)
C15 C14 1.547(3)
C15 H15 1.0000
C7 C9 1.534(3)
C7 C8 1.544(3)
C7 C6 1.544(3)
C14 Li1 2.258(4)
C9 H9A 0.9800
C9 H9B 0.9800
C9 H9C 0.9800
C4 C5 1.492(4)
C4 C1 1.542(3)
C4 H4A 0.9900
C4 H4B 0.9900
C1 C3 1.533(3)
C1 C2 1.540(3)
C11 C13 1.513(4)
C11 C12 1.530(4)
C11 C10 1.544(3)
C11 H11 1.0000
C10 H10A 0.9900
C10 H10B 0.9900
C21 H21A 0.9800
C21 H21B 0.9800
C21 H21C 0.9800
C20 H20A 0.9800
C20 H20B 0.9800
C20 H20C 0.9800
C22 C23 1.497(4)
C22 H22A 0.9900
C22 H22B 0.9900
C5 C6 1.514(4)
C5 H5A 0.9900
C5 H5B 0.9900
C6 H6A 0.9900
C6 H6B 0.9900
C3 H3A 0.9800
C3 H3B 0.9800
C3 H3C 0.9800
C25 C24 1.489(4)
C25 H25A 0.9900
C25 H25B 0.9900
C8 H8A 0.9800
C8 H8B 0.9800
C8 H8C 0.9800
C17 H17A 0.9800
C17 H17B 0.9800
C17 H17C 0.9800
C2 H2A 0.9800
C2 H2B 0.9800
C2 H2C 0.9800
C24 C23 1.497(4)
C24 H24A 0.9900
C24 H24B 0.9900
C16 H16A 0.9800
C16 H16B 0.9800
C16 H16C 0.9800
C13 H13A 0.9800
C13 H13B 0.9800
C13 H13C 0.9800
C23 H23A 0.9900
C23 H23B 0.9900
C12 H12A 0.9800
C12 H12B 0.9800
C12 H12C 0.9800
